data_7246128
loop_
_publ_author_name
'Abidi, Adela'
'Fortin, Emmanuelle'
'Larocque, Kariane'
'Essalhi, Mohamed'
'Dissem, Nour'
'Chartrand, Daniel'
'Maris, Thierry'
'Duong, Adam'

_publ_section_title
;
 Missing puzzle in crystal engineering: 2-pyridone and
 [1,3,5]-triazine-2,4-diamine, the two most common cyclic hydrogen bonding
 sticky sites, in a single core
;
_journal_issue 6
_journal_name_full CrystEngComm
_journal_page_first 1018
_journal_page_last 1028
_journal_paper_doi 10.1039/D2CE01505F
_journal_volume 25
_journal_year 2023
_chemical_formula_moiety 'I, C8 H9 N6 O'
_chemical_formula_sum 'C8 H9 I N6 O'
_chemical_formula_weight 332.11
_space_group_crystal_system triclinic
_space_group_IT_number 2
_space_group_name_Hall '-P 1'
_space_group_name_H-M_alt 'P -1'
_atom_sites_solution_hydrogens geom
_atom_sites_solution_primary dual
_audit_creation_date 2022-04-24
_audit_creation_method
;
Olex2 1.5
(compiled 2022.04.07 svn.rca3783a0 for OlexSys, GUI svn.r6498)
;
_audit_update_record
;
2022-04-28 deposited with the CCDC.	2023-01-13 downloaded from the CCDC.
;
_cell_angle_alpha 115.810(1)
_cell_angle_beta 99.266(2)
_cell_angle_gamma 97.192(2)
_cell_formula_units_Z 2
_cell_length_a 7.8788(3)
_cell_length_b 8.8064(3)
_cell_length_c 8.8494(3)
_cell_measurement_reflns_used 5046
_cell_measurement_temperature 100
_cell_measurement_theta_max 71.910
_cell_measurement_theta_min 5.721
_cell_volume 532.20(3)
_computing_data_collection
;
APEX 2 (2013) Bruker AXS Inc., Madison, WI 53719-1173.
;
_computing_data_reduction
;
SAINT (2013) V8.38A; Integration Software for Single Crystal Data.
Bruker AXS Inc., Madison, WI 53719-1173.
;
_computing_molecular_graphics 'Olex2 1.5 (Dolomanov et al., 2009)'
_computing_publication_material 'Olex2 1.5 (Dolomanov et al., 2009)'
_computing_structure_refinement 'XL  (Sheldrick, 2008)'
_computing_structure_solution 'XT (Sheldrick, 2015)'
_diffrn_ambient_temperature 100
_diffrn_detector_area_resol_mean 8.3
_diffrn_detector_type 'Bruker APEX2 CCD'
_diffrn_measured_fraction_theta_full 0.985
_diffrn_measured_fraction_theta_max 0.975
_diffrn_measurement_device 'three-circle diffractometer'
_diffrn_measurement_device_type 'Bruker Smart APEX'
_diffrn_measurement_method '\w scans'
_diffrn_radiation_type CuK\a
_diffrn_radiation_wavelength 1.54178
_diffrn_reflns_av_R_equivalents 0.0532
_diffrn_reflns_av_unetI/netI 0.0294
_diffrn_reflns_Laue_measured_fraction_full 0.985
_diffrn_reflns_Laue_measured_fraction_max 0.975
_diffrn_reflns_limit_h_max 8
_diffrn_reflns_limit_h_min -8
_diffrn_reflns_limit_k_max 9
_diffrn_reflns_limit_k_min -10
_diffrn_reflns_limit_l_max 10
_diffrn_reflns_limit_l_min 0
_diffrn_reflns_number 2035
_diffrn_reflns_point_group_measured_fraction_full 0.985
_diffrn_reflns_point_group_measured_fraction_max 0.975
_diffrn_reflns_theta_full 67.679
_diffrn_reflns_theta_max 71.902
_diffrn_reflns_theta_min 5.720
_exptl_absorpt_coefficient_mu 23.588
_exptl_absorpt_correction_T_max 0.171059
_exptl_absorpt_correction_T_min 0.046858
_exptl_absorpt_correction_type multi-scan
_exptl_absorpt_process_details
;
 TWINABS-2012/1 (Bruker,2012) was used for absorption correction.
 
For component 1:
 wR2(int) was 0.1628 before and 0.0484 after correction.
 
For component 2:
 wR2(int) was 0.1726 before and 0.0521 after correction.
 The Ratio of minimum to maximum transmission is 0.23.

Final HKLF 4 output contains 19279 reflections, Rint = 0.0532
 (15507 with I > 3sig(I), Rint = 0.0511)
;
_exptl_crystal_colour 'clear light yellow'
_exptl_crystal_colour_lustre clear
_exptl_crystal_colour_modifier light
_exptl_crystal_colour_primary yellow
_exptl_crystal_density_diffrn 2.072
_exptl_crystal_description plate
_exptl_crystal_F_000 320
_exptl_crystal_size_max 0.04
_exptl_crystal_size_mid 0.03
_exptl_crystal_size_min 0.02
_refine_diff_density_max 1.652
_refine_diff_density_min -1.115
_refine_diff_density_rms 0.261
_refine_ls_extinction_method none
_refine_ls_goodness_of_fit_ref 1.143
_refine_ls_hydrogen_treatment constr
_refine_ls_matrix_type full
_refine_ls_number_parameters 146
_refine_ls_number_reflns 2035
_refine_ls_number_restraints 0
_refine_ls_restrained_S_all 1.143
_refine_ls_R_factor_all 0.0433
_refine_ls_R_factor_gt 0.0426
_refine_ls_shift/su_max 0.001
_refine_ls_shift/su_mean 0.000
_refine_ls_structure_factor_coef Fsqd
_refine_ls_weighting_details 'w=1/[\s^2^(Fo^2^)+(0.0974P)^2^+0.2887P] where P=(Fo^2^+2Fc^2^)/3'
_refine_ls_weighting_scheme calc
_refine_ls_wR_factor_gt 0.1200
_refine_ls_wR_factor_ref 0.1217
_reflns_Friedel_coverage 0.000
_reflns_number_gt 1999
_reflns_number_total 2035
_reflns_threshold_expression 'I > 2\s(I)'
_cod_data_source_file d2ce01505f2.cif
_cod_data_source_block cmpd7
_cod_depositor_comments 'Adding full bibliography for 7246127--7246132.cif.'
_cod_database_code 7246128
_shelx_shelxl_version_number 2018/3
_shelx_space_group_comment
;
The symmetry employed for this shelxl refinement is uniquely defined
by the following loop, which should always be used as a source of
symmetry information in preference to the above space-group names.
They are only intended as comments.
;
_shelx_estimated_absorpt_t_max 0.650
_shelx_estimated_absorpt_t_min 0.452
_diffrn_measurement_ambient_temperature_device_make 'Oxford Cryostream 700'
_olex2_refinement_description
;
1. Twinned data refinement
 Scales: 0.631(3)
 0.369(3)
2. Fixed Uiso
 At 1.2 times of:
  All C(H) groups, All N(H) groups, All N(H,H) groups
3.a Aromatic/amide H refined with riding coordinates:
 N1(H1), N2(H2), C2(H2A), C4(H4), C5(H5)
3.b X=CH2 refined with riding coordinates:
 N5(H5A,H5B), N6(H6A,H6B)
;
_olex2_submission_special_instructions 'No special instructions were received'

loop_
_space_group_symop_operation_xyz
'x, y, z'
'-x, -y, -z'

loop_
_atom_site_label
_atom_site_type_symbol
_atom_site_fract_x
_atom_site_fract_y
_atom_site_fract_z
_atom_site_U_iso_or_equiv
_atom_site_adp_type
_atom_site_occupancy
_atom_site_site_symmetry_order
_atom_site_calc_flag
_atom_site_refinement_flags_posn
_atom_site_refinement_flags_adp
_atom_site_refinement_flags_occupancy
_atom_site_disorder_assembly
_atom_site_disorder_group
I1 I 0.73994(4) 0.06810(3) 0.88111(3) 0.01901(18) Uani 1 1 d . . . . .
O1 O 0.7328(5) 0.6372(5) 1.0163(5) 0.0211(8) Uani 1 1 d . . . . .
N1 N 0.5820(6) 0.3781(6) 0.7919(6) 0.0181(9) Uani 1 1 d . . . . .
H1 H 0.644727 0.325123 0.836724 0.022 Uiso 1 1 calc R U . . .
N2 N 0.2471(6) 0.7807(6) 0.6796(5) 0.0158(9) Uani 1 1 d . . . . .
H2 H 0.300905 0.834551 0.790204 0.019 Uiso 1 1 calc R U . . .
N3 N 0.0621(6) 0.7800(6) 0.4429(6) 0.0159(9) Uani 1 1 d . . . . .
N4 N 0.1723(6) 0.5282(6) 0.4170(6) 0.0170(9) Uani 1 1 d . . . . .
N5 N 0.1453(6) 1.0242(6) 0.7060(6) 0.0194(9) Uani 1 1 d . . . . .
H5A H 0.084187 1.078475 0.661634 0.023 Uiso 1 1 calc R U . . .
H5B H 0.203264 1.078177 0.815344 0.023 Uiso 1 1 calc R U . . .
N6 N -0.0220(6) 0.5221(6) 0.1923(6) 0.0180(9) Uani 1 1 d . . . . .
H6A H -0.088723 0.570274 0.144722 0.022 Uiso 1 1 calc R U . . .
H6B H -0.017557 0.413133 0.132303 0.022 Uiso 1 1 calc R U . . .
C1 C 0.6143(7) 0.5542(7) 0.8810(7) 0.0165(10) Uani 1 1 d . . . . .
C2 C 0.5004(7) 0.6330(7) 0.8053(6) 0.0162(10) Uani 1 1 d . . . . .
H2A H 0.513463 0.754965 0.861349 0.019 Uiso 1 1 calc R U . . .
C3 C 0.3742(7) 0.5340(7) 0.6543(7) 0.0162(10) Uani 1 1 d . . . . .
C4 C 0.3549(7) 0.3521(6) 0.5644(7) 0.0149(10) Uani 1 1 d . . . . .
H4 H 0.271858 0.284179 0.456338 0.018 Uiso 1 1 calc R U . . .
C5 C 0.4597(7) 0.2771(7) 0.6382(7) 0.0162(10) Uani 1 1 d . . . . .
H5 H 0.447585 0.155261 0.582837 0.019 Uiso 1 1 calc R U . . .
C6 C 0.2602(7) 0.6153(7) 0.5776(7) 0.0159(10) Uani 1 1 d . . . . .
C7 C 0.1499(7) 0.8616(7) 0.6083(7) 0.0175(10) Uani 1 1 d . . . . .
C8 C 0.0718(7) 0.6135(7) 0.3545(7) 0.0171(10) Uani 1 1 d . . . . .

loop_
_atom_site_aniso_label
_atom_site_aniso_U_11
_atom_site_aniso_U_22
_atom_site_aniso_U_33
_atom_site_aniso_U_23
_atom_site_aniso_U_13
_atom_site_aniso_U_12
I1 0.0255(3) 0.0160(2) 0.0165(2) 0.00759(18) 0.00587(17) 0.00651(16)
O1 0.022(2) 0.022(2) 0.0158(18) 0.0059(15) 0.0017(15) 0.0076(15)
N1 0.022(2) 0.018(2) 0.017(2) 0.0098(19) 0.0047(17) 0.0055(18)
N2 0.019(2) 0.015(2) 0.012(2) 0.0049(17) 0.0038(16) 0.0068(17)
N3 0.021(2) 0.015(2) 0.013(2) 0.0070(17) 0.0040(16) 0.0051(16)
N4 0.018(2) 0.018(2) 0.013(2) 0.0055(17) 0.0042(16) 0.0043(17)
N5 0.025(2) 0.015(2) 0.014(2) 0.0040(17) 0.0021(17) 0.0075(17)
N6 0.020(2) 0.014(2) 0.017(2) 0.0056(17) 0.0002(16) 0.0058(16)
C1 0.022(3) 0.020(3) 0.014(2) 0.011(2) 0.008(2) 0.009(2)
C2 0.021(3) 0.012(2) 0.016(2) 0.007(2) 0.004(2) 0.0045(19)
C3 0.016(3) 0.018(2) 0.019(2) 0.011(2) 0.0061(19) 0.0044(19)
C4 0.015(2) 0.015(2) 0.015(2) 0.007(2) 0.0028(18) 0.0036(19)
C5 0.016(2) 0.015(2) 0.018(2) 0.007(2) 0.0039(19) 0.0045(19)
C6 0.018(3) 0.015(2) 0.017(2) 0.009(2) 0.0066(19) 0.0045(19)
C7 0.022(3) 0.015(2) 0.017(2) 0.009(2) 0.0061(19) 0.0036(19)
C8 0.015(3) 0.021(3) 0.016(2) 0.008(2) 0.0065(19) 0.0036(19)

loop_
_atom_type_symbol
_atom_type_description
_atom_type_scat_dispersion_real
_atom_type_scat_dispersion_imag
_atom_type_scat_source
C C 0.0181 0.0091 'International Tables Vol C Tables 4.2.6.8 and 6.1.1.4'
H H 0.0000 0.0000 'International Tables Vol C Tables 4.2.6.8 and 6.1.1.4'
I I -0.3257 6.8362 'International Tables Vol C Tables 4.2.6.8 and 6.1.1.4'
N N 0.0311 0.0180 'International Tables Vol C Tables 4.2.6.8 and 6.1.1.4'
O O 0.0492 0.0322 'International Tables Vol C Tables 4.2.6.8 and 6.1.1.4'

loop_
_geom_angle_atom_site_label_1
_geom_angle_atom_site_label_2
_geom_angle_atom_site_label_3
_geom_angle
_geom_angle_site_symmetry_1
_geom_angle_site_symmetry_3
_geom_angle_publ_flag
C1 N1 H1 117.4 . . ?
C1 N1 C5 125.2(5) . . ?
C5 N1 H1 117.4 . . ?
C6 N2 H2 120.3 . . ?
C7 N2 H2 120.3 . . ?
C7 N2 C6 119.4(5) . . ?
C7 N3 C8 115.7(5) . . ?
C6 N4 C8 116.2(5) . . ?
H5A N5 H5B 120.0 . . ?
C7 N5 H5A 120.0 . . ?
C7 N5 H5B 120.0 . . ?
H6A N6 H6B 120.0 . . ?
C8 N6 H6A 120.0 . . ?
C8 N6 H6B 120.0 . . ?
O1 C1 N1 121.4(5) . . ?
O1 C1 C2 123.9(5) . . ?
N1 C1 C2 114.7(5) . . ?
C1 C2 H2A 119.5 . . ?
C3 C2 C1 120.9(5) . . ?
C3 C2 H2A 119.5 . . ?
C2 C3 C4 121.0(5) . . ?
C2 C3 C6 120.6(5) . . ?
C4 C3 C6 118.4(5) . . ?
C3 C4 H4 121.0 . . ?
C5 C4 C3 118.0(5) . . ?
C5 C4 H4 121.0 . . ?
N1 C5 C4 120.0(5) . . ?
N1 C5 H5 120.0 . . ?
C4 C5 H5 120.0 . . ?
N2 C6 C3 118.6(5) . . ?
N4 C6 N2 121.7(5) . . ?
N4 C6 C3 119.7(5) . . ?
N3 C7 N2 121.2(5) . . ?
N5 C7 N2 118.9(5) . . ?
N5 C7 N3 120.0(5) . . ?
N3 C8 N4 125.6(5) . . ?
N6 C8 N3 118.5(5) . . ?
N6 C8 N4 115.9(5) . . ?

loop_
_geom_bond_atom_site_label_1
_geom_bond_atom_site_label_2
_geom_bond_distance
_geom_bond_site_symmetry_2
_geom_bond_publ_flag
O1 C1 1.244(7) . ?
N1 H1 0.8800 . ?
N1 C1 1.365(7) . ?
N1 C5 1.371(7) . ?
N2 H2 0.8800 . ?
N2 C6 1.368(7) . ?
N2 C7 1.366(7) . ?
N3 C7 1.331(7) . ?
N3 C8 1.347(7) . ?
N4 C6 1.299(7) . ?
N4 C8 1.367(7) . ?
N5 H5A 0.8800 . ?
N5 H5B 0.8800 . ?
N5 C7 1.321(7) . ?
N6 H6A 0.8800 . ?
N6 H6B 0.8800 . ?
N6 C8 1.325(7) . ?
C1 C2 1.450(7) . ?
C2 H2A 0.9500 . ?
C2 C3 1.369(7) . ?
C3 C4 1.419(7) . ?
C3 C6 1.472(7) . ?
C4 H4 0.9500 . ?
C4 C5 1.372(7) . ?
C5 H5 0.9500 . ?

loop_
_geom_hbond_atom_site_label_D
_geom_hbond_atom_site_label_H
_geom_hbond_atom_site_label_A
_geom_hbond_distance_DH
_geom_hbond_distance_HA
_geom_hbond_distance_DA
_geom_hbond_angle_DHA
_geom_hbond_site_symmetry_A
_geom_hbond_publ_flag
N5 H5A N3 0.88 2.18 3.061(7) 178.4 2_576 yes
N5 H5B O1 0.88 2.22 2.828(6) 125.6 2_677 yes
N6 H6A O1 0.88 1.97 2.843(6) 169.7 1_454 yes
N6 H6B I1 0.88 3.02 3.736(4) 139.8 1_454 yes

loop_
_geom_torsion_atom_site_label_1
_geom_torsion_atom_site_label_2
_geom_torsion_atom_site_label_3
_geom_torsion_atom_site_label_4
_geom_torsion
_geom_torsion_site_symmetry_1
_geom_torsion_site_symmetry_2
_geom_torsion_site_symmetry_3
_geom_torsion_site_symmetry_4
_geom_torsion_publ_flag
O1 C1 C2 C3 178.9(5) . . . . ?
N1 C1 C2 C3 -1.2(8) . . . . ?
C1 N1 C5 C4 -1.7(8) . . . . ?
C1 C2 C3 C4 -2.1(8) . . . . ?
C1 C2 C3 C6 -179.4(5) . . . . ?
C2 C3 C4 C5 3.6(8) . . . . ?
C2 C3 C6 N2 -18.0(8) . . . . ?
C2 C3 C6 N4 163.3(5) . . . . ?
C3 C4 C5 N1 -1.8(8) . . . . ?
C4 C3 C6 N2 164.6(5) . . . . ?
C4 C3 C6 N4 -14.1(8) . . . . ?
C5 N1 C1 O1 -177.0(5) . . . . ?
C5 N1 C1 C2 3.2(8) . . . . ?
C6 N2 C7 N3 2.6(8) . . . . ?
C6 N2 C7 N5 -176.7(5) . . . . ?
C6 N4 C8 N3 2.6(8) . . . . ?
C6 N4 C8 N6 -177.9(5) . . . . ?
C6 C3 C4 C5 -179.0(5) . . . . ?
C7 N2 C6 N4 -5.0(8) . . . . ?
C7 N2 C6 C3 176.4(5) . . . . ?
C7 N3 C8 N4 -4.8(8) . . . . ?
C7 N3 C8 N6 175.7(5) . . . . ?
C8 N3 C7 N2 2.0(7) . . . . ?
C8 N3 C7 N5 -178.8(5) . . . . ?
C8 N4 C6 N2 2.5(8) . . . . ?
C8 N4 C6 C3 -179.0(4) . . . . ?

loop_
_twin_individual_id
_twin_individual_mass_fraction_refined
1 0.631(3)
2 0.369(3)
